data_4344032
loop_
_publ_author_name
'Zatsikha, Yuriy V.'
'Maligaspe, Eranda'
'Purchel, Anatolii A.'
'Didukh, Natalia O.'
'Wang, Yefeng'
'Kovtun, Yuriy P.'
'Blank, David A.'
'Nemykin, Victor N.'

_publ_section_related_literature
; 
? 
;
_publ_section_title
;
 Tuning Electronic Structure, Redox, and Photophysical Properties in
 Asymmetric NIR-Absorbing Organometallic BODIPYs.
;
_journal_issue 16
_journal_name_full 'Inorganic chemistry'
_journal_page_first 7915
_journal_page_last 7928
_journal_paper_doi 10.1021/acs.inorgchem.5b00992
_journal_volume 54
_journal_year 2015
_chemical_absolute_configuration unk
_chemical_formula_moiety 'C40 H35 B1 F2 Fe1 N2 O4'
_chemical_formula_sum 'C40 H35 B F2 Fe N2 O4'
_chemical_formula_weight 712.38
_space_group_IT_number 45
_symmetry_cell_setting orthorhombic
_symmetry_space_group_name_Hall 'I 2 -2c'
_symmetry_space_group_name_H-M 'I b a 2'
_atom_sites_solution_hydrogens difmap
_atom_sites_solution_primary direct
_audit_creation_date 15-04-09
_audit_creation_method CRYSTALS_ver_14.40
_cell_angle_alpha 90
_cell_angle_beta 90
_cell_angle_gamma 90
_cell_formula_units_Z 8
_cell_length_a 18.720(2)
_cell_length_b 48.938(7)
_cell_length_c 8.0507(9)
_cell_measurement_reflns_used 23302
_cell_measurement_temperature 123
_cell_measurement_theta_max 24
_cell_measurement_theta_min 4
_cell_volume 7375.4(16)
_computing_cell_refinement 'USER DEFINED CELL REFINEMENT'
_computing_data_collection 'USER DEFINED DATA COLLECTION'
_computing_data_reduction 'USER DEFINED DATA REDUCTION'
_computing_molecular_graphics 'CAMERON (Watkin et al., 1996)'
_computing_publication_material 'CRYSTALS (Betteridge et al., 2003)'
_computing_structure_refinement 'CRYSTALS (Betteridge et al., 2003)'
_computing_structure_solution 'SHELXS 86 (Sheldrick, 1986)'
_diffrn_ambient_temperature 123
_diffrn_measured_fraction_theta_full 0.979
_diffrn_measured_fraction_theta_max 0.960
_diffrn_measurement_device Serial
_diffrn_measurement_device_type Unknown
_diffrn_measurement_method \w
_diffrn_radiation_monochromator graphite
_diffrn_radiation_type 'Mo K\a'
_diffrn_radiation_wavelength 0.71075
_diffrn_reflns_av_R_equivalents 0.259
_diffrn_reflns_limit_h_max 20
_diffrn_reflns_limit_h_min -20
_diffrn_reflns_limit_k_max 54
_diffrn_reflns_limit_k_min -54
_diffrn_reflns_limit_l_max 8
_diffrn_reflns_limit_l_min -8
_diffrn_reflns_number 23302
_diffrn_reflns_theta_full 17.441
_diffrn_reflns_theta_max 23.254
_diffrn_reflns_theta_min 3.110
_diffrn_standards_decay_% 0.00
_diffrn_standards_interval_time 2
_diffrn_standards_number 23302
_exptl_absorpt_coefficient_mu 0.461
_exptl_absorpt_correction_T_max 0.97
_exptl_absorpt_correction_T_min 0.40
_exptl_absorpt_correction_type multi-scan
_exptl_absorpt_process_details 'DENZO/SCALEPACK (Otwinowski & Minor, 1997)'
_exptl_crystal_colour red
_exptl_crystal_density_diffrn 1.283
_exptl_crystal_density_method 'not measured'
_exptl_crystal_description plate
_exptl_crystal_F_000 2960
_exptl_crystal_size_max 0.340
_exptl_crystal_size_mid 0.170
_exptl_crystal_size_min 0.060
_refine_diff_density_max 1.16
_refine_diff_density_min -0.96
_refine_ls_extinction_method None
_refine_ls_goodness_of_fit_ref 0.9932
_refine_ls_hydrogen_treatment constr
_refine_ls_matrix_type full
_refine_ls_number_parameters 325
_refine_ls_number_reflns 4454
_refine_ls_number_restraints 1
_refine_ls_R_factor_all 0.2338
_refine_ls_R_factor_gt 0.1118
_refine_ls_shift/su_max 0.0221160
_refine_ls_shift/su_mean 0.0013747
_refine_ls_structure_factor_coef Fsqd
_refine_ls_weighting_details
;
 Method, part 1, Chebychev polynomial, (Watkin, 1994, Prince, 1982) 
 [weight] = 1.0/[A~0~*T~0~(x)+A~1~*T~1~(x) ... +A~n-1~]*T~n-1~(x)] 
 where A~i~ are the Chebychev coefficients listed below and x= Fcalc/Fmax 
 Method = Robust Weighting (Prince, 1982) 
 W = [weight] * [1-(deltaF/6*sigmaF)^2^]^2^ 
 A~i~ are: 
 34.8 42.0 13.0 
;
_refine_ls_weighting_scheme calc
_refine_ls_wR_factor_all 0.2705
_refine_ls_wR_factor_gt 0.1552
_refine_ls_wR_factor_ref 0.2346
_reflns_limit_h_max 20
_reflns_limit_h_min 0
_reflns_limit_k_max 54
_reflns_limit_k_min 0
_reflns_limit_l_max 8
_reflns_limit_l_min -8
_reflns_number_gt 1804
_reflns_number_total 4991
_reflns_threshold_expression I>2.0\s(I)
_oxford_diffrn_Wilson_B_factor 0.00
_oxford_diffrn_Wilson_scale 0.00
_oxford_refine_ls_r_factor_ref 0.2180
_oxford_refine_ls_scale 0.12668(13)
_oxford_reflns_number_all 4968
_oxford_reflns_threshold_expression_ref I>0.0\s(I)
_oxford_structure_analysis_title MonoFcBODIPY
_cod_data_source_file ic5b00992_si_002.cif
_cod_data_source_block 1
_cod_depositor_comments 'Adding full bibliography for 4344032--4344035.cif.'
_cod_original_cell_volume 7375.4(15)
_cod_original_sg_symbol_H-M 'I b a 2 '
_cod_original_formula_sum 'C40 H35 B1 F2 Fe1 N2 O4'
_cod_database_code 4344032

loop_
_symmetry_equiv_pos_as_xyz
x,y,z
x+1/2,y+1/2,z+1/2
-x+1/2,y+1/2,z
-x+1,y+1,z+1/2
x+1/2,-y+1/2,z
x+1,-y+1,z+1/2
-x,-y,z
-x+1/2,-y+1/2,z+1/2

loop_
_atom_site_label
_atom_site_type_symbol
_atom_site_fract_x
_atom_site_fract_y
_atom_site_fract_z
_atom_site_U_iso_or_equiv
_atom_site_occupancy
_atom_site_adp_type
_atom_site_refinement_flags_posn
Fe1 Fe 0.62276(17) 0.73975(6) 0.2896(6) 0.0594 1.0000 Uani .
C1 C 0.6997(10) 0.7182(4) 0.427(2) 0.0470 1.0000 Uani .
C2 C 0.7281(10) 0.7425(4) 0.339(2) 0.0470 1.0000 Uani .
C3 C 0.6965(10) 0.7662(4) 0.392(2) 0.0470 1.0000 Uani .
C4 C 0.6384(10) 0.7583(4) 0.513(2) 0.0470 1.0000 Uani .
C5 C 0.6396(10) 0.7316(4) 0.526(2) 0.0470 1.0000 Uani .
C6 C 0.5738(12) 0.7116(5) 0.144(3) 0.0669 1.0000 Uani .
C7 C 0.6087(12) 0.7321(5) 0.039(3) 0.0669 1.0000 Uani .
C8 C 0.5805(12) 0.7599(5) 0.084(3) 0.0669 1.0000 Uani .
C9 C 0.5249(13) 0.7533(5) 0.203(3) 0.0669 1.0000 Uani .
C10 C 0.5224(12) 0.7247(5) 0.242(3) 0.0669 1.0000 Uani .
C11 C 0.7147(15) 0.6910(5) 0.396(3) 0.0794 1.0000 Uani .
C12 C 0.7783(16) 0.6823(4) 0.333(2) 0.0718 1.0000 Uani .
C13 C 0.7916(13) 0.6532(5) 0.311(3) 0.0686 1.0000 Uani .
C14 C 0.7471(14) 0.6310(5) 0.303(3) 0.0767 1.0000 Uani .
C15 C 0.7864(10) 0.6067(4) 0.302(3) 0.0620 1.0000 Uani .
C16 C 0.8598(11) 0.6163(4) 0.301(3) 0.0620 1.0000 Uani .
N1 N 0.8621(8) 0.6445(3) 0.316(2) 0.0459 1.0000 Uani .
C17 C 0.6632(12) 0.6319(4) 0.297(4) 0.0634 1.0000 Uani .
O1 O 0.6360(10) 0.6441(3) 0.189(2) 0.0788 1.0000 Uani .
O2 O 0.6367(10) 0.6182(5) 0.409(3) 0.1158 1.0000 Uani .
C18 C 0.555(2) 0.6204(8) 0.399(5) 0.1660 1.0000 Uani .
C19 C 0.5312(19) 0.6465(11) 0.456(6) 0.2339 1.0000 Uani .
C20 C 0.7640(13) 0.5777(5) 0.283(4) 0.0812 1.0000 Uani .
C21 C 0.7203(14) 0.5682(5) 0.157(3) 0.0812 1.0000 Uani .
C22 C 0.7026(14) 0.5416(5) 0.135(3) 0.0812 1.0000 Uani .
C23 C 0.7229(13) 0.5260(5) 0.258(3) 0.0812 1.0000 Uani .
C24 C 0.7619(14) 0.5334(5) 0.377(3) 0.0812 1.0000 Uani .
C25 C 0.7831(15) 0.5594(5) 0.396(3) 0.0812 1.0000 Uani .
B1 B 0.9304(13) 0.6615(6) 0.348(3) 0.0509 1.0000 Uani .
F1 F 0.9275(7) 0.6713(2) 0.5014(15) 0.0621 1.0000 Uani .
F2 F 0.9336(7) 0.6821(2) 0.2377(14) 0.0637 1.0000 Uani .
C26 C 0.9208(13) 0.6019(3) 0.294(3) 0.0698 1.0000 Uani .
C27 C 0.9857(12) 0.6136(4) 0.303(3) 0.0566 1.0000 Uani .
C28 C 1.0576(11) 0.6023(4) 0.289(3) 0.0566 1.0000 Uani .
C29 C 1.1024(11) 0.6251(4) 0.311(3) 0.0566 1.0000 Uani .
C30 C 1.0620(13) 0.6481(4) 0.333(2) 0.0566 1.0000 Uani .
N2 N 0.9935(10) 0.6419(3) 0.325(2) 0.0580 1.0000 Uani .
C31 C 1.1822(12) 0.6210(4) 0.290(4) 0.0634 1.0000 Uani .
O3 O 1.2128(7) 0.6014(3) 0.249(2) 0.0831 1.0000 Uani .
O4 O 1.2146(8) 0.6456(3) 0.326(2) 0.0727 1.0000 Uani .
C32 C 1.2920(10) 0.6444(5) 0.300(4) 0.0745 1.0000 Uani .
C33 C 1.3187(14) 0.6738(5) 0.341(3) 0.0889 1.0000 Uani .
C34 C 1.0687(12) 0.5735(4) 0.260(3) 0.0557 1.0000 Uani .
C35 C 1.0408(13) 0.5584(4) 0.137(3) 0.0634 1.0000 Uani .
C36 C 1.0496(12) 0.5318(5) 0.115(3) 0.0775 1.0000 Uani .
C37 C 1.0956(13) 0.5172(4) 0.219(3) 0.0631 1.0000 Uani .
C38 C 1.1281(13) 0.5323(4) 0.336(3) 0.0631 1.0000 Uani .
C39 C 1.1175(13) 0.5584(5) 0.361(3) 0.0684 1.0000 Uani .
C40 C 1.0897(13) 0.6758(4) 0.362(3) 0.0614 1.0000 Uani .
H21 H 0.7650 0.7421 0.2522 0.1072 1.0000 Uiso R
H31 H 0.7053 0.7852 0.3608 0.0924 1.0000 Uiso R
H41 H 0.6050 0.7703 0.5697 0.0802 1.0000 Uiso R
H51 H 0.6082 0.7208 0.5989 0.0631 1.0000 Uiso R
H61 H 0.5847 0.6919 0.1374 0.0761 1.0000 Uiso R
H71 H 0.6492 0.7286 -0.0371 0.1262 1.0000 Uiso R
H81 H 0.5967 0.7776 0.0391 0.0832 1.0000 Uiso R
H91 H 0.4948 0.7671 0.2579 0.1231 1.0000 Uiso R
H101 H 0.4915 0.7155 0.3225 0.1442 1.0000 Uiso R
H111 H 0.6823 0.6779 0.4331 0.0921 1.0000 Uiso R
H121 H 0.8103 0.6953 0.2919 0.1032 1.0000 Uiso R
H182 H 0.5411 0.6191 0.2832 0.1931 1.0000 Uiso R
H181 H 0.5339 0.6056 0.4617 0.1930 1.0000 Uiso R
H211 H 0.7078 0.5807 0.0755 0.1321 1.0000 Uiso R
H221 H 0.6720 0.5364 0.0499 0.1293 1.0000 Uiso R
H231 H 0.7128 0.5074 0.2443 0.1182 1.0000 Uiso R
H241 H 0.7732 0.5210 0.4615 0.1510 1.0000 Uiso R
H251 H 0.8118 0.5639 0.4862 0.1111 1.0000 Uiso R
H261 H 0.9168 0.5832 0.2753 0.0892 1.0000 Uiso R
H322 H 1.3066 0.6384 0.1905 0.1242 1.0000 Uiso R
H321 H 1.3107 0.6321 0.3838 0.1242 1.0000 Uiso R
H332 H 1.3689 0.6753 0.3177 0.1400 1.0000 Uiso R
H331 H 1.2933 0.6865 0.2721 0.1401 1.0000 Uiso R
H333 H 1.3104 0.6785 0.4550 0.1401 1.0000 Uiso R
H351 H 1.0113 0.5679 0.0628 0.0803 1.0000 Uiso R
H361 H 1.0222 0.5228 0.0349 0.0981 1.0000 Uiso R
H371 H 1.1076 0.4992 0.1981 0.1102 1.0000 Uiso R
H381 H 1.1573 0.5228 0.4091 0.1123 1.0000 Uiso R
H391 H 1.1426 0.5671 0.4457 0.0903 1.0000 Uiso R
H402 H 1.0517 0.6889 0.3677 0.1179 1.0000 Uiso R
H401 H 1.1211 0.6803 0.2711 0.1181 1.0000 Uiso R
H403 H 1.1164 0.6761 0.4631 0.1182 1.0000 Uiso R
H191 H 0.4789 0.6471 0.4517 0.2087 1.0000 Uiso R
H192 H 0.5508 0.6611 0.3855 0.2087 1.0000 Uiso R
H193 H 0.5472 0.6492 0.5706 0.2087 1.0000 Uiso R

loop_
_atom_site_aniso_label
_atom_site_aniso_U_11
_atom_site_aniso_U_22
_atom_site_aniso_U_33
_atom_site_aniso_U_23
_atom_site_aniso_U_13
_atom_site_aniso_U_12
Fe1 0.0610(18) 0.0655(17) 0.0518(15) -0.003(2) -0.0034(19) 0.0023(17)
C1 0.033(5) 0.054(5) 0.054(6) -0.019(5) -0.025(4) -0.004(4)
C2 0.033(5) 0.054(5) 0.054(6) -0.019(5) -0.025(4) -0.004(4)
C3 0.033(5) 0.054(5) 0.054(6) -0.019(5) -0.025(4) -0.004(4)
C4 0.033(5) 0.054(5) 0.054(6) -0.019(5) -0.025(4) -0.004(4)
C5 0.033(5) 0.054(5) 0.054(6) -0.019(5) -0.025(4) -0.004(4)
C6 0.055(7) 0.094(8) 0.052(7) -0.002(6) -0.028(5) 0.012(6)
C7 0.055(7) 0.094(8) 0.052(7) -0.002(6) -0.028(5) 0.012(6)
C8 0.055(7) 0.094(8) 0.052(7) -0.002(6) -0.028(5) 0.012(6)
C9 0.055(7) 0.094(8) 0.052(7) -0.002(6) -0.028(5) 0.012(6)
C10 0.055(7) 0.094(8) 0.052(7) -0.002(6) -0.028(5) 0.012(6)
C11 0.11(2) 0.089(19) 0.040(13) -0.021(12) 0.029(15) -0.047(17)
C12 0.14(2) 0.050(13) 0.024(13) -0.005(9) -0.004(14) 0.035(15)
C13 0.078(17) 0.070(15) 0.058(15) 0.001(14) -0.029(16) -0.022(13)
C14 0.101(19) 0.088(17) 0.041(13) 0.039(15) 0.028(16) 0.014(15)
C15 0.050(7) 0.078(5) 0.057(6) -0.025(5) -0.029(6) 0.020(5)
C16 0.050(7) 0.078(5) 0.057(6) -0.025(5) -0.029(6) 0.020(5)
N1 0.043(10) 0.053(9) 0.043(11) -0.013(8) -0.015(9) -0.004(7)
C17 0.084(12) 0.042(9) 0.064(10) 0.014(10) 0.009(12) 0.000(8)
O1 0.118(16) 0.056(10) 0.063(10) 0.014(9) -0.014(11) -0.001(10)
O2 0.054(12) 0.19(2) 0.103(14) 0.075(16) 0.009(11) -0.007(13)
C18 0.14(4) 0.17(4) 0.18(4) 0.08(3) 0.06(3) -0.09(3)
C19 0.08(3) 0.31(7) 0.32(8) -0.07(6) -0.09(4) 0.03(4)
C20 0.093(8) 0.066(7) 0.085(8) -0.012(6) -0.007(7) -0.014(6)
C21 0.093(8) 0.066(7) 0.085(8) -0.012(6) -0.007(7) -0.014(6)
C22 0.093(8) 0.066(7) 0.085(8) -0.012(6) -0.007(7) -0.014(6)
C23 0.093(8) 0.066(7) 0.085(8) -0.012(6) -0.007(7) -0.014(6)
C24 0.093(8) 0.066(7) 0.085(8) -0.012(6) -0.007(7) -0.014(6)
C25 0.093(8) 0.066(7) 0.085(8) -0.012(6) -0.007(7) -0.014(6)
B1 0.037(15) 0.087(19) 0.028(13) -0.003(13) 0.004(11) 0.001(13)
F1 0.070(9) 0.046(7) 0.070(9) -0.009(6) -0.004(7) 0.019(6)
F2 0.080(9) 0.048(7) 0.063(9) -0.008(6) 0.010(7) -0.013(6)
C26 0.123(19) 0.018(8) 0.069(14) 0.030(12) -0.020(19) -0.012(11)
C27 0.070(7) 0.060(7) 0.040(6) 0.030(6) 0.011(7) -0.003(5)
C28 0.070(7) 0.060(7) 0.040(6) 0.030(6) 0.011(7) -0.003(5)
C29 0.070(7) 0.060(7) 0.040(6) 0.030(6) 0.011(7) -0.003(5)
C30 0.070(7) 0.060(7) 0.040(6) 0.030(6) 0.011(7) -0.003(5)
N2 0.086(13) 0.033(9) 0.055(13) 0.032(8) 0.016(11) 0.013(8)
C31 0.084(12) 0.042(9) 0.064(10) 0.014(10) 0.009(12) 0.000(8)
O3 0.045(9) 0.059(9) 0.146(19) -0.026(11) 0.007(10) 0.007(7)
O4 0.077(11) 0.060(9) 0.081(13) -0.001(9) -0.010(10) 0.011(8)
C32 0.040(13) 0.077(15) 0.107(19) 0.025(18) -0.010(18) 0.014(11)
C33 0.10(2) 0.088(19) 0.08(2) 0.012(15) 0.034(17) -0.014(16)
C34 0.074(15) 0.052(12) 0.041(13) -0.017(10) 0.020(12) -0.005(11)
C35 0.094(7) 0.025(5) 0.071(6) 0.002(5) 0.010(6) 0.009(5)
C36 0.066(17) 0.054(14) 0.11(2) -0.014(14) -0.036(16) 0.006(13)
C37 0.094(7) 0.024(5) 0.070(6) 0.002(5) 0.010(6) 0.009(5)
C38 0.094(7) 0.024(5) 0.070(6) 0.002(5) 0.010(6) 0.009(5)
C39 0.072(17) 0.085(17) 0.048(13) -0.014(12) 0.007(13) 0.003(15)
C40 0.102(19) 0.035(11) 0.048(12) -0.004(9) -0.002(12) 0.010(12)

loop_
_atom_type_symbol
_atom_type_scat_dispersion_real
_atom_type_scat_dispersion_imag
_atom_type_scat_Cromer_Mann_a1
_atom_type_scat_Cromer_Mann_b1
_atom_type_scat_Cromer_Mann_a2
_atom_type_scat_Cromer_Mann_b2
_atom_type_scat_Cromer_Mann_a3
_atom_type_scat_Cromer_Mann_b3
_atom_type_scat_Cromer_Mann_a4
_atom_type_scat_Cromer_Mann_b4
_atom_type_scat_Cromer_Mann_c
_atom_type_scat_source
Fe 0.3463 0.8444 11.7695 4.7611 7.3573 0.3072 3.5222 15.3535 2.3045 76.8805 1.0369 'International Tables Vol C 4.2.6.8 and 6.1.1.4'
F 0.0171 0.0103 3.5392 10.2825 2.6412 4.2944 1.5170 0.2615 1.0243 26.1476 0.2776 'International Tables Vol C 4.2.6.8 and 6.1.1.4'
O 0.0106 0.0060 3.0485 13.2771 2.2868 5.7011 1.5463 0.3239 0.8670 32.9089 0.2508 'International Tables Vol C 4.2.6.8 and 6.1.1.4'
N 0.0061 0.0033 12.2126 0.0057 3.1322 9.8933 2.0125 28.9975 1.1663 0.5826 -11.5290 'International Tables Vol C 4.2.6.8 and 6.1.1.4'
C 0.0033 0.0016 2.3100 20.8439 1.0200 10.2075 1.5886 0.5687 0.8650 51.6512 0.2156 'International Tables Vol C 4.2.6.8 and 6.1.1.4'
B 0.0013 0.0007 2.0545 23.2185 1.3326 1.0210 1.0979 60.3498 0.7068 0.1403 -0.1932 'International Tables Vol C 4.2.6.8 and 6.1.1.4'
H 0.0000 0.0000 0.4930 10.5109 0.3229 26.1257 0.1402 3.1424 0.0408 57.7998 0.0030 'International Tables Vol C 4.2.6.8 and 6.1.1.4'

loop_
_geom_angle_atom_site_label_1
_geom_angle_atom_site_label_2
_geom_angle_atom_site_label_3
_geom_angle
_geom_angle_publ_flag
C1 Fe1 C2 42.3(7) yes
C1 Fe1 C3 69.3(8) yes
C2 Fe1 C3 39.1(7) yes
C1 Fe1 C4 70.1(8) yes
C2 Fe1 C4 69.8(7) yes
C3 Fe1 C4 43.3(8) yes
C1 Fe1 C5 43.9(8) yes
C2 Fe1 C5 70.5(8) yes
C3 Fe1 C5 68.6(8) yes
C4 Fe1 C5 38.2(8) yes
C1 Fe1 C6 105.9(8) yes
C2 Fe1 C6 127.0(9) yes
C3 Fe1 C6 163.4(9) yes
C4 Fe1 C6 151.6(9) yes
C5 Fe1 C6 119.6(9) yes
C1 Fe1 C7 120.7(8) yes
C2 Fe1 C7 109.2(9) yes
C3 Fe1 C7 125.9(10) yes
C4 Fe1 C7 163.8(9) yes
C5 Fe1 C7 157.7(7) yes
C1 Fe1 C8 156.4(9) yes
C2 Fe1 C8 119.7(9) yes
C3 Fe1 C8 105.9(9) yes
C4 Fe1 C8 123.1(8) yes
C5 Fe1 C8 157.7(9) yes
C1 Fe1 C9 161.0(9) yes
C2 Fe1 C9 155.6(10) yes
C3 Fe1 C9 121.8(9) yes
C4 Fe1 C9 106.4(9) yes
C5 Fe1 C9 122.2(9) yes
C1 Fe1 C10 123.1(8) yes
C2 Fe1 C10 162.9(9) yes
C3 Fe1 C10 155.7(9) yes
C4 Fe1 C10 117.2(8) yes
C5 Fe1 C10 104.8(8) yes
C6 Fe1 C7 41.8(9) yes
C6 Fe1 C8 71.9(9) yes
C7 Fe1 C8 42.4(9) yes
C6 Fe1 C9 67.8(9) yes
C7 Fe1 C9 67.5(9) yes
C8 Fe1 C9 41.0(8) yes
C6 Fe1 C10 40.1(8) yes
C7 Fe1 C10 68.6(9) yes
C8 Fe1 C10 70.9(9) yes
C9 Fe1 C10 40.6(8) yes
Fe1 C1 C2 65.8(10) yes
Fe1 C1 C5 63.4(10) yes
C2 C1 C5 99.7(17) yes
Fe1 C1 C11 121.8(16) yes
C2 C1 C11 127.7(20) yes
C5 C1 C11 131(2) yes
C1 C2 Fe1 71.9(10) yes
C1 C2 C3 112.1(18) yes
Fe1 C2 C3 72.3(11) yes
C1 C2 H21 124.9 no
Fe1 C2 H21 123.1 no
C3 C2 H21 123.1 no
Fe1 C3 C2 68.6(10) yes
Fe1 C3 C4 67.3(9) yes
C2 C3 C4 107.2(18) yes
Fe1 C3 H31 127.6 no
C2 C3 H31 130.9 no
C4 C3 H31 121.9 no
C3 C4 Fe1 69.4(10) yes
C3 C4 C5 107.1(19) yes
Fe1 C4 C5 68.2(12) yes
C3 C4 H41 127.6 no
Fe1 C4 H41 126.5 no
C5 C4 H41 125.3 no
C1 C5 C4 114(2) yes
C1 C5 Fe1 72.7(12) yes
C4 C5 Fe1 73.6(13) yes
C1 C5 H51 121.6 no
C4 C5 H51 124.7 no
Fe1 C5 H51 126.2 no
Fe1 C6 C7 70.7(13) yes
Fe1 C6 C10 70.9(14) yes
C7 C6 C10 109(2) yes
Fe1 C6 H61 126.8 no
C7 C6 H61 123.2 no
C10 C6 H61 128.1 no
C6 C7 Fe1 67.5(12) yes
C6 C7 C8 109(2) yes
Fe1 C7 C8 69.3(12) yes
C6 C7 H71 125.4 no
Fe1 C7 H71 122.4 no
C8 C7 H71 125.2 no
C7 C8 Fe1 68.3(12) yes
C7 C8 C9 102(2) yes
Fe1 C8 C9 68.9(12) yes
C7 C8 H81 126.8 no
Fe1 C8 H81 126.1 no
C9 C8 H81 131.2 no
C8 C9 Fe1 70.1(12) yes
C8 C9 C10 113(2) yes
Fe1 C9 C10 69.1(13) yes
C8 C9 H91 123.6 no
Fe1 C9 H91 125.1 no
C10 C9 H91 123.6 no
C9 C10 C6 108(2) yes
C9 C10 Fe1 70.3(14) yes
C6 C10 Fe1 68.9(13) yes
C9 C10 H101 127.8 no
C6 C10 H101 124.6 no
Fe1 C10 H101 125.5 no
C1 C11 C12 123(2) yes
C1 C11 H111 118.2 no
C12 C11 H111 118.1 no
C11 C12 C13 120(3) yes
C11 C12 H121 118.6 no
C13 C12 H121 120.8 no
C12 C13 C14 133(2) yes
C12 C13 N1 117.3(20) yes
C14 C13 N1 109(2) yes
C13 C14 C15 111(2) yes
C13 C14 C17 126(2) yes
C15 C14 C17 123(2) yes
C14 C15 C16 102.8(20) yes
C14 C15 C20 132(2) yes
C16 C15 C20 125.2(18) yes
C15 C16 N1 110.6(16) yes
C15 C16 C26 129.4(20) yes
N1 C16 C26 120.0(18) yes
C13 N1 C16 106.0(15) yes
C13 N1 B1 128.7(17) yes
C16 N1 B1 125.2(17) yes
C14 C17 O1 118(2) yes
C14 C17 O2 111(2) yes
O1 C17 O2 130(2) yes
C17 O2 C18 109(2) yes
O2 C18 C19 111(3) yes
O2 C18 H182 108.2 no
C19 C18 H182 106.3 no
O2 C18 H181 109.1 no
C19 C18 H181 112.2 no
H182 C18 H181 109.9 no
C18 C19 H191 109.1 no
C18 C19 H192 110.3 no
H191 C19 H192 109.5 no
C18 C19 H193 109.0 no
H191 C19 H193 109.5 no
H192 C19 H193 109.5 no
C15 C20 C21 124(3) yes
C15 C20 C25 120(3) yes
C21 C20 C25 116(2) yes
C20 C21 C22 124(3) yes
C20 C21 H211 116.7 no
C22 C21 H211 118.5 no
C21 C22 C23 113(3) yes
C21 C22 H221 120.7 no
C23 C22 H221 125.3 no
C22 C23 C24 125(3) yes
C22 C23 H231 115.0 no
C24 C23 H231 119.1 no
C23 C24 C25 122(3) yes
C23 C24 H241 119.9 no
C25 C24 H241 117.9 no
C24 C25 C20 119(3) yes
C24 C25 H251 118.8 no
C20 C25 H251 122.2 no
N1 B1 F1 108.3(18) yes
N1 B1 F2 109.5(18) yes
F1 B1 F2 110(2) yes
N1 B1 N2 106.3(19) yes
F1 B1 N2 111.6(18) yes
F2 B1 N2 111.0(17) yes
C16 C26 C27 122.8(17) yes
C16 C26 H261 117.0 no
C27 C26 H261 120.1 no
C26 C27 C28 131.8(19) yes
C26 C27 N2 121.5(19) yes
C28 C27 N2 106.7(18) yes
C27 C28 C29 103.9(18) yes
C27 C28 C34 121.1(19) yes
C29 C28 C34 135(2) yes
C28 C29 C30 109.8(19) yes
C28 C29 C31 117.9(19) yes
C30 C29 C31 132.0(19) yes
C29 C30 N2 109.9(20) yes
C29 C30 C40 126(2) yes
N2 C30 C40 124(2) yes
C27 N2 B1 123.5(19) yes
C27 N2 C30 109.7(17) yes
B1 N2 C30 126.7(19) yes
C29 C31 O3 129(2) yes
C29 C31 O4 107.1(17) yes
O3 C31 O4 124(2) yes
C31 O4 C32 111.8(17) yes
O4 C32 C33 104.7(19) yes
O4 C32 H322 114.7 no
C33 C32 H322 112.4 no
O4 C32 H321 106.5 no
C33 C32 H321 108.4 no
H322 C32 H321 109.7 no
C32 C33 H332 110.4 no
C32 C33 H331 108.6 no
H332 C33 H331 108.8 no
C32 C33 H333 111.7 no
H332 C33 H333 108.9 no
H331 C33 H333 108.4 no
C28 C34 C35 127(2) yes
C28 C34 C39 120(2) yes
C35 C34 C39 112.6(19) yes
C34 C35 C36 126(2) yes
C34 C35 H351 115.2 no
C36 C35 H351 118.5 no
C35 C36 C37 120(2) yes
C35 C36 H361 119.2 no
C37 C36 H361 120.6 no
C36 C37 C38 114.6(18) yes
C36 C37 H371 122.1 no
C38 C37 H371 122.7 no
C37 C38 C39 125(2) yes
C37 C38 H381 116.0 no
C39 C38 H381 118.6 no
C34 C39 C38 121(2) yes
C34 C39 H391 120.3 no
C38 C39 H391 118.7 no
C30 C40 H402 111.3 no
C30 C40 H401 107.9 no
H402 C40 H401 109.5 no
C30 C40 H403 109.6 no
H402 C40 H403 109.6 no
H401 C40 H403 109.0 no

loop_
_geom_bond_atom_site_label_1
_geom_bond_atom_site_label_2
_geom_bond_distance
_geom_bond_publ_flag
Fe1 C1 2.10(2) yes
Fe1 C2 2.015(17) yes
Fe1 C3 2.061(17) yes
Fe1 C4 2.032(18) yes
Fe1 C5 1.97(2) yes
Fe1 C6 2.03(2) yes
Fe1 C7 2.07(2) yes
Fe1 C8 2.09(2) yes
Fe1 C9 2.07(2) yes
Fe1 C10 2.05(2) yes
C1 C2 1.49(3) yes
C1 C5 1.52(3) yes
C1 C11 1.38(3) yes
C2 C3 1.37(2) yes
C2 H21 0.982 no
C3 C4 1.51(3) yes
C3 H31 0.978 no
C4 C5 1.31(3) yes
C4 H41 0.975 no
C5 H51 0.985 no
C6 C7 1.46(3) yes
C6 C10 1.40(3) yes
C6 H61 0.988 no
C7 C8 1.50(3) yes
C7 H71 0.989 no
C8 C9 1.45(3) yes
C8 H81 0.983 no
C9 C10 1.43(3) yes
C9 H91 0.983 no
C10 H101 0.982 no
C11 C12 1.36(3) yes
C11 H111 0.935 no
C12 C13 1.46(3) yes
C12 H121 0.934 no
C13 C14 1.37(3) yes
C13 N1 1.39(3) yes
C14 C15 1.40(3) yes
C14 C17 1.57(3) yes
C15 C16 1.45(3) yes
C15 C20 1.49(3) yes
C16 N1 1.38(2) yes
C16 C26 1.34(3) yes
N1 B1 1.55(3) yes
C17 O1 1.18(3) yes
C17 O2 1.23(3) yes
O2 C18 1.53(4) yes
C18 C19 1.43(5) yes
C18 H182 0.972 no
C18 H181 0.968 no
C19 H191 0.980 no
C19 H192 0.980 no
C19 H193 0.980 no
C20 C21 1.38(3) yes
C20 C25 1.32(3) yes
C21 C22 1.36(3) yes
C21 H211 0.928 no
C22 C23 1.31(3) yes
C22 H221 0.930 no
C23 C24 1.26(3) yes
C23 H231 0.934 no
C24 C25 1.34(3) yes
C24 H241 0.936 no
C25 H251 0.930 no
B1 F1 1.33(2) yes
B1 F2 1.34(3) yes
B1 N2 1.53(3) yes
C26 C27 1.35(3) yes
C26 H261 0.931 no
C27 C28 1.46(3) yes
C27 N2 1.40(2) yes
C28 C29 1.41(3) yes
C28 C34 1.45(3) yes
C29 C30 1.37(3) yes
C29 C31 1.52(3) yes
C30 N2 1.32(3) yes
C30 C40 1.47(3) yes
C31 O3 1.17(2) yes
C31 O4 1.38(2) yes
O4 C32 1.46(2) yes
C32 C33 1.55(3) yes
C32 H322 0.973 no
C32 H321 0.970 no
C33 H332 0.959 no
C33 H331 0.959 no
C33 H333 0.961 no
C34 C35 1.34(3) yes
C34 C39 1.42(3) yes
C35 C36 1.32(3) yes
C35 H351 0.937 no
C36 C37 1.40(3) yes
C36 H361 0.933 no
C37 C38 1.34(3) yes
C37 H371 0.925 no
C38 C39 1.31(3) yes
C38 H381 0.928 no
C39 H391 0.933 no
C40 H402 0.960 no
C40 H401 0.963 no
C40 H403 0.956 no

loop_
_geom_hbond_atom_site_label_D
_geom_hbond_atom_site_label_H
_geom_hbond_atom_site_label_A
_geom_hbond_angle_DHA
_geom_hbond_distance_DH
_geom_hbond_distance_HA
_geom_hbond_distance_DA
_geom_hbond_publ_flag
C6 H61 O1 164.0(6) 0.988 2.561 3.52(3) yes
C11 H111 C17 124.5(8) 0.935 2.525 3.15(3) yes
